data_1515079
loop_
_publ_author_name
'Maekawa, Miyuki'
'R\"omelt, Michael'
'Daniliuc, Constantin G.'
'Jones, Peter G.'
'White, Peter S.'
'Neese, Frank'
'Walter, Marc D.'

_publ_section_title
;
 Reactivity studies on [Cp&#x2032;MnX(thf)]2: manganese amide and
 polyhydride synthesis
;
_journal_issue 10
_journal_name_full 'Chemical Science'
_journal_page_first 2972
_journal_paper_doi 10.1039/c2sc20737k
_journal_volume 3
_journal_year 2012
_chemical_formula_moiety 'C42 H74 I2 Mn2 O2'
_chemical_formula_sum 'C42 H74 I2 Mn2 O2'
_chemical_formula_weight 974.69
_chemical_name_systematic
;
?
;
_space_group_IT_number 2
_symmetry_cell_setting triclinic
_symmetry_space_group_name_Hall '-P 1'
_symmetry_space_group_name_H-M 'P -1'
_atom_sites_solution_hydrogens geom
_atom_sites_solution_primary direct
_atom_sites_solution_secondary difmap
_audit_creation_method SHELXL-97
_cell_angle_alpha 105.125(2)
_cell_angle_beta 102.783(2)
_cell_angle_gamma 100.418(2)
_cell_formula_units_Z 1
_cell_length_a 9.2320(4)
_cell_length_b 9.9138(4)
_cell_length_c 13.3547(5)
_cell_measurement_reflns_used 3677
_cell_measurement_temperature 100(2)
_cell_measurement_theta_max 65.40
_cell_measurement_theta_min 3.57
_cell_volume 1113.14(8)
_computing_cell_refinement 'Bruker SMART'
_computing_data_collection 'Bruker SMART'
_computing_data_reduction 'Bruker SAINT'
_computing_molecular_graphics 'Bruker SHELXTL'
_computing_publication_material 'Bruker SHELXTL'
_computing_structure_refinement 'SHELXL-97 (Sheldrick, 1997)'
_computing_structure_solution 'SHELXS-97 (Sheldrick, 1990)'
_diffrn_ambient_temperature 100(2)
_diffrn_measured_fraction_theta_full 0.944
_diffrn_measured_fraction_theta_max 0.944
_diffrn_measurement_device_type 'CCD area detector'
_diffrn_measurement_method 'phi and omega scans'
_diffrn_radiation_monochromator graphite
_diffrn_radiation_source 'fine-focus sealed tube'
_diffrn_radiation_type CuK\a
_diffrn_radiation_wavelength 1.54178
_diffrn_reflns_av_R_equivalents 0.0303
_diffrn_reflns_av_sigmaI/netI 0.0263
_diffrn_reflns_limit_h_max 8
_diffrn_reflns_limit_h_min -10
_diffrn_reflns_limit_k_max 11
_diffrn_reflns_limit_k_min -12
_diffrn_reflns_limit_l_max 15
_diffrn_reflns_limit_l_min -16
_diffrn_reflns_number 15296
_diffrn_reflns_theta_full 71.87
_diffrn_reflns_theta_max 71.87
_diffrn_reflns_theta_min 3.57
_exptl_absorpt_coefficient_mu 15.724
_exptl_absorpt_correction_T_max 0.5069
_exptl_absorpt_correction_T_min 0.3023
_exptl_absorpt_correction_type multi-scan
_exptl_absorpt_process_details '(Blessing, 1995)'
_exptl_crystal_colour colorless
_exptl_crystal_density_diffrn 1.454
_exptl_crystal_density_method 'not measured'
_exptl_crystal_description block
_exptl_crystal_F_000 498
_exptl_crystal_size_max 0.10
_exptl_crystal_size_mid 0.10
_exptl_crystal_size_min 0.05
_refine_diff_density_max 1.474
_refine_diff_density_min -0.647
_refine_diff_density_rms 0.087
_refine_ls_extinction_method none
_refine_ls_goodness_of_fit_ref 1.057
_refine_ls_hydrogen_treatment constr
_refine_ls_matrix_type full
_refine_ls_number_parameters 223
_refine_ls_number_reflns 4115
_refine_ls_number_restraints 30
_refine_ls_restrained_S_all 1.074
_refine_ls_R_factor_all 0.0329
_refine_ls_R_factor_gt 0.0305
_refine_ls_shift/su_max 0.001
_refine_ls_shift/su_mean 0.000
_refine_ls_structure_factor_coef Fsqd
_refine_ls_weighting_details 'calc w=1/[\s^2^(Fo^2^)+(0.0327P)^2^+2.3564P] where P=(Fo^2^+2Fc^2^)/3'
_refine_ls_weighting_scheme calc
_refine_ls_wR_factor_gt 0.0718
_refine_ls_wR_factor_ref 0.0730
_reflns_number_gt 3895
_reflns_number_total 4115
_reflns_threshold_expression >2sigma(I)
_cod_data_source_file c2sc20737k.txt
_cod_data_source_block walter_temp
_cod_original_cell_volume 1113.13(8)
_cod_database_code 1515079

loop_
_symmetry_equiv_pos_as_xyz
'x, y, z'
'-x, -y, -z'

loop_
_atom_site_label
_atom_site_type_symbol
_atom_site_fract_x
_atom_site_fract_y
_atom_site_fract_z
_atom_site_U_iso_or_equiv
_atom_site_adp_type
_atom_site_occupancy
_atom_site_symmetry_multiplicity
_atom_site_calc_flag
_atom_site_refinement_flags
_atom_site_disorder_assembly
_atom_site_disorder_group
I1 I 0.35823(3) 0.60930(2) 0.444386(16) 0.02460(8) Uani 1 1 d . . .
Mn1 Mn 0.51430(6) 0.41385(5) 0.34632(4) 0.01522(11) Uani 1 1 d . . .
C1 C 0.5214(4) 0.2018(3) 0.2053(2) 0.0171(6) Uani 1 1 d . . .
C2 C 0.3891(4) 0.1622(3) 0.2428(2) 0.0162(6) Uani 1 1 d . . .
C3 C 0.2863(4) 0.2463(3) 0.2122(2) 0.0172(6) Uani 1 1 d . . .
H3 H 0.1899 0.2427 0.2271 0.021 Uiso 1 1 calc R . .
C4 C 0.3477(4) 0.3349(3) 0.1570(2) 0.0162(6) Uani 1 1 d . . .
C5 C 0.4926(4) 0.3090(3) 0.1545(2) 0.0161(6) Uani 1 1 d . . .
H5 H 0.5614 0.3560 0.1235 0.019 Uiso 1 1 calc R . .
C11 C 0.6662(4) 0.1447(4) 0.2047(3) 0.0228(7) Uani 1 1 d . . .
C12 C 0.6242(5) -0.0168(4) 0.1398(3) 0.0340(9) Uani 1 1 d . . .
H12A H 0.5703 -0.0310 0.0644 0.051 Uiso 1 1 calc R . .
H12B H 0.5575 -0.0718 0.1710 0.051 Uiso 1 1 calc R . .
H12C H 0.7181 -0.0505 0.1427 0.051 Uiso 1 1 calc R . .
C13 C 0.7695(4) 0.1705(4) 0.3192(3) 0.0275(8) Uani 1 1 d . . .
H13A H 0.7118 0.1208 0.3582 0.041 Uiso 1 1 calc R . .
H13B H 0.8030 0.2743 0.3582 0.041 Uiso 1 1 calc R . .
H13C H 0.8596 0.1328 0.3139 0.041 Uiso 1 1 calc R . .
C14 C 0.7675(5) 0.2235(5) 0.1493(3) 0.0368(9) Uani 1 1 d . . .
H14A H 0.8596 0.1872 0.1507 0.055 Uiso 1 1 calc R . .
H14B H 0.7976 0.3274 0.1879 0.055 Uiso 1 1 calc R . .
H14C H 0.7097 0.2060 0.0742 0.055 Uiso 1 1 calc R . .
C21 C 0.3285(4) 0.0386(3) 0.2853(3) 0.0246(7) Uani 1 1 d . . .
C22 C 0.2257(5) -0.0888(4) 0.1862(3) 0.0356(9) Uani 1 1 d . . .
H22A H 0.2869 -0.1210 0.1377 0.053 Uiso 1 1 calc R . .
H22B H 0.1414 -0.0574 0.1477 0.053 Uiso 1 1 calc R . .
H22C H 0.1836 -0.1687 0.2104 0.053 Uiso 1 1 calc R . .
C23 C 0.2286(5) 0.0860(4) 0.3594(3) 0.0354(9) Uani 1 1 d . . .
H23A H 0.1937 0.0078 0.3875 0.053 Uiso 1 1 calc R . .
H23B H 0.1394 0.1083 0.3181 0.053 Uiso 1 1 calc R . .
H23C H 0.2891 0.1721 0.4198 0.053 Uiso 1 1 calc R . .
C24 C 0.4494(5) -0.0162(4) 0.3513(3) 0.0332(9) Uani 1 1 d . . .
H24A H 0.5157 -0.0504 0.3076 0.050 Uiso 1 1 calc R . .
H24B H 0.3981 -0.0957 0.3721 0.050 Uiso 1 1 calc R . .
H24C H 0.5117 0.0627 0.4165 0.050 Uiso 1 1 calc R . .
C41 C 0.2621(4) 0.4198(4) 0.0943(3) 0.0211(7) Uani 1 1 d . . .
C42 C 0.2123(5) 0.3301(4) -0.0270(3) 0.0334(9) Uani 1 1 d . . .
H42A H 0.3034 0.3155 -0.0503 0.050 Uiso 1 1 calc R . .
H42B H 0.1578 0.3818 -0.0697 0.050 Uiso 1 1 calc R . .
H42C H 0.1443 0.2362 -0.0379 0.050 Uiso 1 1 calc R . .
C43 C 0.1207(5) 0.4437(5) 0.1296(3) 0.0365(9) Uani 1 1 d . . .
H43A H 0.0481 0.3502 0.1130 0.055 Uiso 1 1 calc R . .
H43B H 0.0720 0.5026 0.0909 0.055 Uiso 1 1 calc R . .
H43C H 0.1509 0.4936 0.2076 0.055 Uiso 1 1 calc R . .
C44 C 0.3640(5) 0.5664(4) 0.1075(3) 0.0321(8) Uani 1 1 d . . .
H44A H 0.3913 0.6277 0.1829 0.048 Uiso 1 1 calc R . .
H44B H 0.3085 0.6127 0.0605 0.048 Uiso 1 1 calc R . .
H44C H 0.4576 0.5531 0.0876 0.048 Uiso 1 1 calc R . .
O1 O 0.7211(3) 0.5814(3) 0.36399(19) 0.0257(5) Uani 1 1 d D . .
C61 C 0.7174(10) 0.6739(10) 0.2977(8) 0.042(2) Uiso 0.579(11) 1 d PDU A 1
H61A H 0.6210 0.7058 0.2885 0.050 Uiso 0.579(11) 1 calc PR A 1
H61B H 0.7265 0.6243 0.2256 0.050 Uiso 0.579(11) 1 calc PR A 1
C62 C 0.8624(7) 0.8075(7) 0.3629(5) 0.0286(17) Uiso 0.579(11) 1 d PDU A 1
H62A H 0.8914 0.8678 0.3184 0.034 Uiso 0.579(11) 1 calc PR A 1
H62B H 0.8502 0.8681 0.4307 0.034 Uiso 0.579(11) 1 calc PR A 1
C63 C 0.9681(8) 0.7127(8) 0.3816(6) 0.0349(19) Uiso 0.579(11) 1 d PDU A 1
H63A H 1.0717 0.7694 0.4287 0.042 Uiso 0.579(11) 1 calc PR A 1
H63B H 0.9767 0.6509 0.3129 0.042 Uiso 0.579(11) 1 calc PR A 1
C64 C 0.8761(7) 0.6199(8) 0.4416(6) 0.0236(17) Uiso 0.579(11) 1 d PDU A 1
H64A H 0.9138 0.5336 0.4458 0.028 Uiso 0.579(11) 1 calc PR A 1
H64B H 0.8795 0.6789 0.5148 0.028 Uiso 0.579(11) 1 calc PR A 1
C61' C 0.7070(8) 0.7106(9) 0.3274(7) 0.0144(19) Uiso 0.421(11) 1 d PDU A 2
H61C H 0.6874 0.7889 0.3819 0.017 Uiso 0.421(11) 1 calc PR A 2
H61D H 0.6294 0.6858 0.2567 0.017 Uiso 0.421(11) 1 calc PR A 2
C62' C 0.8902(11) 0.7475(12) 0.3189(8) 0.040(3) Uiso 0.421(11) 1 d PDU A 2
H62C H 0.9114 0.6671 0.2672 0.048 Uiso 0.421(11) 1 calc PR A 2
H62D H 0.9195 0.8387 0.3024 0.048 Uiso 0.421(11) 1 calc PR A 2
C63' C 0.9596(10) 0.7604(9) 0.4330(7) 0.026(2) Uiso 0.421(11) 1 d PDU A 2
H63C H 0.9231 0.8276 0.4849 0.031 Uiso 0.421(11) 1 calc PR A 2
H63D H 1.0732 0.7840 0.4540 0.031 Uiso 0.421(11) 1 calc PR A 2
C64' C 0.8818(10) 0.5949(11) 0.4116(11) 0.032(3) Uiso 0.421(11) 1 d PDU A 2
H64C H 0.9236 0.5312 0.3613 0.039 Uiso 0.421(11) 1 calc PR A 2
H64D H 0.8977 0.5708 0.4800 0.039 Uiso 0.421(11) 1 calc PR A 2

loop_
_atom_site_aniso_label
_atom_site_aniso_U_11
_atom_site_aniso_U_22
_atom_site_aniso_U_33
_atom_site_aniso_U_23
_atom_site_aniso_U_13
_atom_site_aniso_U_12
I1 0.03853(15) 0.02239(12) 0.01622(11) 0.00572(8) 0.00790(8) 0.01618(9)
Mn1 0.0187(3) 0.0128(2) 0.0137(2) 0.00398(18) 0.00445(18) 0.00319(18)
C1 0.0193(17) 0.0181(15) 0.0138(14) 0.0031(12) 0.0041(12) 0.0080(12)
C2 0.0200(17) 0.0114(14) 0.0142(14) 0.0010(11) 0.0042(12) 0.0017(11)
C3 0.0135(16) 0.0155(14) 0.0188(15) 0.0007(12) 0.0043(12) 0.0015(11)
C4 0.0184(16) 0.0150(14) 0.0124(13) 0.0014(11) 0.0017(11) 0.0054(12)
C5 0.0179(16) 0.0180(15) 0.0138(14) 0.0056(12) 0.0052(11) 0.0062(12)
C11 0.0245(19) 0.0288(18) 0.0199(16) 0.0075(13) 0.0081(13) 0.0163(14)
C12 0.043(2) 0.035(2) 0.0231(17) 0.0019(15) 0.0037(16) 0.0256(18)
C13 0.0235(19) 0.0341(19) 0.0248(17) 0.0077(15) 0.0024(14) 0.0148(15)
C14 0.027(2) 0.059(3) 0.042(2) 0.025(2) 0.0199(17) 0.0249(19)
C21 0.033(2) 0.0149(15) 0.0251(17) 0.0078(13) 0.0096(15) -0.0003(13)
C22 0.044(2) 0.0169(17) 0.036(2) 0.0074(15) 0.0030(18) -0.0046(15)
C23 0.040(2) 0.032(2) 0.040(2) 0.0166(17) 0.0211(18) 0.0022(17)
C24 0.049(3) 0.0220(17) 0.0292(19) 0.0145(15) 0.0085(17) 0.0051(16)
C41 0.0245(18) 0.0223(16) 0.0170(15) 0.0064(13) 0.0016(13) 0.0115(13)
C42 0.040(2) 0.034(2) 0.0201(17) 0.0026(15) -0.0041(15) 0.0182(17)
C43 0.035(2) 0.050(2) 0.036(2) 0.0196(18) 0.0102(17) 0.0275(19)
C44 0.041(2) 0.0274(19) 0.033(2) 0.0175(16) 0.0079(17) 0.0144(16)
O1 0.0236(13) 0.0248(12) 0.0261(12) 0.0111(10) 0.0030(10) -0.0001(10)

loop_
_atom_type_symbol
_atom_type_description
_atom_type_scat_dispersion_real
_atom_type_scat_dispersion_imag
_atom_type_scat_source
C C 0.0181 0.0091 'International Tables Vol C Tables 4.2.6.8 and 6.1.1.4'
H H 0.0000 0.0000 'International Tables Vol C Tables 4.2.6.8 and 6.1.1.4'
O O 0.0492 0.0322 'International Tables Vol C Tables 4.2.6.8 and 6.1.1.4'
Mn Mn -0.5299 2.8052 'International Tables Vol C Tables 4.2.6.8 and 6.1.1.4'
I I -0.3257 6.8362 'International Tables Vol C Tables 4.2.6.8 and 6.1.1.4'

loop_
_geom_angle_atom_site_label_1
_geom_angle_atom_site_label_2
_geom_angle_atom_site_label_3
_geom_angle
_geom_angle_site_symmetry_3
Mn1 I1 Mn1 91.853(14) 2_666
O1 Mn1 C3 142.08(10) .
O1 Mn1 C2 139.06(10) .
C3 Mn1 C2 34.27(10) .
O1 Mn1 C5 90.29(10) .
C3 Mn1 C5 55.03(11) .
C2 Mn1 C5 56.38(10) .
O1 Mn1 C1 104.59(10) .
C3 Mn1 C1 56.42(11) .
C2 Mn1 C1 34.49(11) .
C5 Mn1 C1 34.08(10) .
O1 Mn1 C4 109.16(10) .
C3 Mn1 C4 33.23(11) .
C2 Mn1 C4 56.70(10) .
C5 Mn1 C4 33.26(10) .
C1 Mn1 C4 56.60(10) .
O1 Mn1 I1 95.69(7) .
C3 Mn1 I1 95.94(8) .
C2 Mn1 I1 123.13(8) .
C5 Mn1 I1 129.15(7) .
C1 Mn1 I1 152.12(8) .
C4 Mn1 I1 98.89(7) .
O1 Mn1 I1 91.70(6) 2_666
C3 Mn1 I1 124.63(8) 2_666
C2 Mn1 I1 101.20(7) 2_666
C5 Mn1 I1 142.23(7) 2_666
C1 Mn1 I1 109.82(7) 2_666
C4 Mn1 I1 157.03(7) 2_666
I1 Mn1 I1 88.146(14) 2_666
C5 C1 C2 106.2(3) .
C5 C1 C11 120.7(3) .
C2 C1 C11 132.9(3) .
C5 C1 Mn1 72.83(17) .
C2 C1 Mn1 72.09(17) .
C11 C1 Mn1 123.4(2) .
C3 C2 C1 106.4(3) .
C3 C2 C21 117.8(3) .
C1 C2 C21 134.6(3) .
C3 C2 Mn1 72.80(17) .
C1 C2 Mn1 73.42(17) .
C21 C2 Mn1 127.9(2) .
C4 C3 C2 110.7(3) .
C4 C3 Mn1 75.52(18) .
C2 C3 Mn1 72.92(17) .
C4 C3 H3 124.7 .
C2 C3 H3 124.7 .
Mn1 C3 H3 118.5 .
C3 C4 C5 106.1(3) .
C3 C4 C41 126.3(3) .
C5 C4 C41 126.6(3) .
C3 C4 Mn1 71.25(17) .
C5 C4 Mn1 71.86(17) .
C41 C4 Mn1 130.1(2) .
C4 C5 C1 110.6(3) .
C4 C5 Mn1 74.88(17) .
C1 C5 Mn1 73.09(17) .
C4 C5 H5 124.7 .
C1 C5 H5 124.7 .
Mn1 C5 H5 119.0 .
C12 C11 C13 109.7(3) .
C12 C11 C14 106.2(3) .
C13 C11 C14 105.6(3) .
C12 C11 C1 111.4(3) .
C13 C11 C1 113.0(3) .
C14 C11 C1 110.5(3) .
C11 C12 H12A 109.5 .
C11 C12 H12B 109.5 .
H12A C12 H12B 109.5 .
C11 C12 H12C 109.5 .
H12A C12 H12C 109.5 .
H12B C12 H12C 109.5 .
C11 C13 H13A 109.5 .
C11 C13 H13B 109.5 .
H13A C13 H13B 109.5 .
C11 C13 H13C 109.5 .
H13A C13 H13C 109.5 .
H13B C13 H13C 109.5 .
C11 C14 H14A 109.5 .
C11 C14 H14B 109.5 .
H14A C14 H14B 109.5 .
C11 C14 H14C 109.5 .
H14A C14 H14C 109.5 .
H14B C14 H14C 109.5 .
C24 C21 C23 105.5(3) .
C24 C21 C22 108.8(3) .
C23 C21 C22 107.9(3) .
C24 C21 C2 116.7(3) .
C23 C21 C2 110.4(3) .
C22 C21 C2 107.3(3) .
C21 C22 H22A 109.5 .
C21 C22 H22B 109.5 .
H22A C22 H22B 109.5 .
C21 C22 H22C 109.5 .
H22A C22 H22C 109.5 .
H22B C22 H22C 109.5 .
C21 C23 H23A 109.5 .
C21 C23 H23B 109.5 .
H23A C23 H23B 109.5 .
C21 C23 H23C 109.5 .
H23A C23 H23C 109.5 .
H23B C23 H23C 109.5 .
C21 C24 H24A 109.5 .
C21 C24 H24B 109.5 .
H24A C24 H24B 109.5 .
C21 C24 H24C 109.5 .
H24A C24 H24C 109.5 .
H24B C24 H24C 109.5 .
C43 C41 C44 108.5(3) .
C43 C41 C4 111.6(3) .
C44 C41 C4 112.1(3) .
C43 C41 C42 109.2(3) .
C44 C41 C42 108.0(3) .
C4 C41 C42 107.3(3) .
C41 C42 H42A 109.5 .
C41 C42 H42B 109.5 .
H42A C42 H42B 109.5 .
C41 C42 H42C 109.5 .
H42A C42 H42C 109.5 .
H42B C42 H42C 109.5 .
C41 C43 H43A 109.5 .
C41 C43 H43B 109.5 .
H43A C43 H43B 109.5 .
C41 C43 H43C 109.5 .
H43A C43 H43C 109.5 .
H43B C43 H43C 109.5 .
C41 C44 H44A 109.5 .
C41 C44 H44B 109.5 .
H44A C44 H44B 109.5 .
C41 C44 H44C 109.5 .
H44A C44 H44C 109.5 .
H44B C44 H44C 109.5 .
C61 O1 C64' 105.8(5) .
C61 O1 C64 109.9(4) .
C64' O1 C64 16.9(5) .
C61 O1 C61' 19.5(4) .
C64' O1 C61' 108.6(5) .
C64 O1 C61' 106.7(4) .
C61 O1 Mn1 121.3(3) .
C64' O1 Mn1 130.5(4) .
C64 O1 Mn1 128.8(3) .
C61' O1 Mn1 120.9(3) .
O1 C61 C62 103.9(5) .
O1 C61 H61A 111.0 .
C62 C61 H61A 111.0 .
O1 C61 H61B 111.0 .
C62 C61 H61B 111.0 .
H61A C61 H61B 109.0 .
C63 C62 C61 93.3(6) .
C63 C62 H62A 113.0 .
C61 C62 H62A 113.0 .
C63 C62 H62B 113.0 .
C61 C62 H62B 113.0 .
H62A C62 H62B 110.4 .
C62 C63 C64 99.1(5) .
C62 C63 H63A 111.9 .
C64 C63 H63A 111.9 .
C62 C63 H63B 111.9 .
C64 C63 H63B 111.9 .
H63A C63 H63B 109.6 .
O1 C64 C63 97.9(4) .
O1 C64 H64A 112.2 .
C63 C64 H64A 112.2 .
O1 C64 H64B 112.2 .
C63 C64 H64B 112.2 .
H64A C64 H64B 109.8 .
O1 C61' C62' 94.1(5) .
O1 C61' H61C 112.9 .
C62' C61' H61C 112.9 .
O1 C61' H61D 112.9 .
C62' C61' H61D 112.9 .
H61C C61' H61D 110.3 .
C63' C62' C61' 94.1(7) .
C63' C62' H62C 112.9 .
C61' C62' H62C 112.9 .
C63' C62' H62D 112.9 .
C61' C62' H62D 112.9 .
H62C C62' H62D 110.3 .
C62' C63' C64' 91.1(7) .
C62' C63' H63C 113.4 .
C64' C63' H63C 113.4 .
C62' C63' H63D 113.4 .
C64' C63' H63D 113.4 .
H63C C63' H63D 110.7 .
O1 C64' C63' 103.4(6) .
O1 C64' H64C 111.1 .
C63' C64' H64C 111.1 .
O1 C64' H64D 111.1 .
C63' C64' H64D 111.1 .
H64C C64' H64D 109.1 .

loop_
_geom_bond_atom_site_label_1
_geom_bond_atom_site_label_2
_geom_bond_distance
_geom_bond_site_symmetry_2
I1 Mn1 2.8401(5) .
I1 Mn1 2.8682(5) 2_666
Mn1 O1 2.216(2) .
Mn1 C3 2.432(3) .
Mn1 C2 2.433(3) .
Mn1 C5 2.448(3) .
Mn1 C1 2.451(3) .
Mn1 C4 2.487(3) .
Mn1 I1 2.8683(5) 2_666
C1 C5 1.435(4) .
C1 C2 1.448(5) .
C1 C11 1.544(4) .
C2 C3 1.434(4) .
C2 C21 1.546(4) .
C3 C4 1.407(5) .
C3 H3 0.9500 .
C4 C5 1.413(5) .
C4 C41 1.533(4) .
C5 H5 0.9500 .
C11 C12 1.539(5) .
C11 C13 1.541(5) .
C11 C14 1.541(5) .
C12 H12A 0.9800 .
C12 H12B 0.9800 .
C12 H12C 0.9800 .
C13 H13A 0.9800 .
C13 H13B 0.9800 .
C13 H13C 0.9800 .
C14 H14A 0.9800 .
C14 H14B 0.9800 .
C14 H14C 0.9800 .
C21 C24 1.533(5) .
C21 C23 1.540(5) .
C21 C22 1.544(5) .
C22 H22A 0.9800 .
C22 H22B 0.9800 .
C22 H22C 0.9800 .
C23 H23A 0.9800 .
C23 H23B 0.9800 .
C23 H23C 0.9800 .
C24 H24A 0.9800 .
C24 H24B 0.9800 .
C24 H24C 0.9800 .
C41 C43 1.519(5) .
C41 C44 1.525(5) .
C41 C42 1.549(5) .
C42 H42A 0.9800 .
C42 H42B 0.9800 .
C42 H42C 0.9800 .
C43 H43A 0.9800 .
C43 H43B 0.9800 .
C43 H43C 0.9800 .
C44 H44A 0.9800 .
C44 H44B 0.9800 .
C44 H44C 0.9800 .
O1 C61 1.430(7) .
O1 C64' 1.446(9) .
O1 C64 1.486(6) .
O1 C61' 1.502(7) .
C61 C62 1.595(9) .
C61 H61A 0.9900 .
C61 H61B 0.9900 .
C62 C63 1.498(9) .
C62 H62A 0.9900 .
C62 H62B 0.9900 .
C63 C64 1.617(8) .
C63 H63A 0.9900 .
C63 H63B 0.9900 .
C64 H64A 0.9900 .
C64 H64B 0.9900 .
C61' C62' 1.700(10) .
C61' H61C 0.9900 .
C61' H61D 0.9900 .
C62' C63' 1.479(11) .
C62' H62C 0.9900 .
C62' H62D 0.9900 .
C63' C64' 1.590(10) .
C63' H63C 0.9900 .
C63' H63D 0.9900 .
C64' H64C 0.9900 .
C64' H64D 0.9900 .

loop_
_geom_torsion_atom_site_label_1
_geom_torsion_atom_site_label_2
_geom_torsion_atom_site_label_3
_geom_torsion_atom_site_label_4
_geom_torsion
_geom_torsion_site_symmetry_1
_geom_torsion_site_symmetry_4
Mn1 I1 Mn1 O1 -91.53(6) 2_666 .
Mn1 I1 Mn1 C3 124.63(8) 2_666 .
Mn1 I1 Mn1 C2 102.18(9) 2_666 .
Mn1 I1 Mn1 C5 173.45(10) 2_666 .
Mn1 I1 Mn1 C1 131.61(16) 2_666 .
Mn1 I1 Mn1 C4 158.02(8) 2_666 .
Mn1 I1 Mn1 I1 0.000(1) 2_666 2_666
O1 Mn1 C1 C5 -67.93(19) . .
C3 Mn1 C1 C5 75.73(19) . .
C2 Mn1 C1 C5 114.0(3) . .
C4 Mn1 C1 C5 35.63(18) . .
I1 Mn1 C1 C5 67.4(3) . .
I1 Mn1 C1 C5 -165.20(16) 2_666 .
O1 Mn1 C1 C2 178.08(17) . .
C3 Mn1 C1 C2 -38.26(17) . .
C5 Mn1 C1 C2 -114.0(3) . .
C4 Mn1 C1 C2 -78.36(19) . .
I1 Mn1 C1 C2 -46.6(3) . .
I1 Mn1 C1 C2 80.81(17) 2_666 .
O1 Mn1 C1 C11 48.0(3) . .
C3 Mn1 C1 C11 -168.3(3) . .
C2 Mn1 C1 C11 -130.1(3) . .
C5 Mn1 C1 C11 115.9(3) . .
C4 Mn1 C1 C11 151.6(3) . .
I1 Mn1 C1 C11 -176.68(17) . .
I1 Mn1 C1 C11 -49.3(3) 2_666 .
C5 C1 C2 C3 0.5(3) . .
C11 C1 C2 C3 -174.9(3) . .
Mn1 C1 C2 C3 65.8(2) . .
C5 C1 C2 C21 167.2(3) . .
C11 C1 C2 C21 -8.1(6) . .
Mn1 C1 C2 C21 -127.4(4) . .
C5 C1 C2 Mn1 -65.4(2) . .
C11 C1 C2 Mn1 119.3(3) . .
O1 Mn1 C2 C3 -116.5(2) . .
C5 Mn1 C2 C3 -75.72(19) . .
C1 Mn1 C2 C3 -113.6(3) . .
C4 Mn1 C2 C3 -35.59(18) . .
I1 Mn1 C2 C3 42.4(2) . .
I1 Mn1 C2 C3 137.57(17) 2_666 .
O1 Mn1 C2 C1 -2.8(2) . .
C3 Mn1 C2 C1 113.6(3) . .
C5 Mn1 C2 C1 37.93(17) . .
C4 Mn1 C2 C1 78.06(19) . .
I1 Mn1 C2 C1 156.06(14) . .
I1 Mn1 C2 C1 -108.78(16) 2_666 .
O1 Mn1 C2 C21 131.3(3) . .
C3 Mn1 C2 C21 -112.2(4) . .
C5 Mn1 C2 C21 172.0(3) . .
C1 Mn1 C2 C21 134.1(4) . .
C4 Mn1 C2 C21 -147.8(3) . .
I1 Mn1 C2 C21 -69.8(3) . .
I1 Mn1 C2 C21 25.3(3) 2_666 .
C1 C2 C3 C4 0.5(3) . .
C21 C2 C3 C4 -168.9(3) . .
Mn1 C2 C3 C4 66.7(2) . .
C1 C2 C3 Mn1 -66.3(2) . .
C21 C2 C3 Mn1 124.4(3) . .
O1 Mn1 C3 C4 -10.0(3) . .
C2 Mn1 C3 C4 -117.4(3) . .
C5 Mn1 C3 C4 -37.41(18) . .
C1 Mn1 C3 C4 -78.9(2) . .
I1 Mn1 C3 C4 97.17(17) . .
I1 Mn1 C3 C4 -170.98(15) 2_666 .
O1 Mn1 C3 C2 107.4(2) . .
C5 Mn1 C3 C2 80.02(19) . .
C1 Mn1 C3 C2 38.51(17) . .
C4 Mn1 C3 C2 117.4(3) . .
I1 Mn1 C3 C2 -145.40(17) . .
I1 Mn1 C3 C2 -53.5(2) 2_666 .
C2 C3 C4 C5 -1.2(3) . .
Mn1 C3 C4 C5 63.9(2) . .
C2 C3 C4 C41 168.5(3) . .
Mn1 C3 C4 C41 -126.4(3) . .
C2 C3 C4 Mn1 -65.1(2) . .
O1 Mn1 C4 C3 173.50(18) . .
C2 Mn1 C4 C3 36.73(18) . .
C5 Mn1 C4 C3 114.8(3) . .
C1 Mn1 C4 C3 78.3(2) . .
I1 Mn1 C4 C3 -87.26(18) . .
I1 Mn1 C4 C3 19.3(3) 2_666 .
O1 Mn1 C4 C5 58.67(19) . .
C3 Mn1 C4 C5 -114.8(3) . .
C2 Mn1 C4 C5 -78.09(19) . .
C1 Mn1 C4 C5 -36.52(18) . .
I1 Mn1 C4 C5 157.91(16) . .
I1 Mn1 C4 C5 -95.5(2) 2_666 .
O1 Mn1 C4 C41 -64.4(3) . .
C3 Mn1 C4 C41 122.2(4) . .
C2 Mn1 C4 C41 158.9(3) . .
C5 Mn1 C4 C41 -123.0(4) . .
C1 Mn1 C4 C41 -159.5(3) . .
I1 Mn1 C4 C41 34.9(3) . .
I1 Mn1 C4 C41 141.5(2) 2_666 .
C3 C4 C5 C1 1.5(3) . .
C41 C4 C5 C1 -168.1(3) . .
Mn1 C4 C5 C1 65.0(2) . .
C3 C4 C5 Mn1 -63.5(2) . .
C41 C4 C5 Mn1 126.9(3) . .
C2 C1 C5 C4 -1.2(3) . .
C11 C1 C5 C4 174.8(3) . .
Mn1 C1 C5 C4 -66.1(2) . .
C2 C1 C5 Mn1 64.9(2) . .
C11 C1 C5 Mn1 -119.1(3) . .
O1 Mn1 C5 C4 -126.20(18) . .
C3 Mn1 C5 C4 37.37(18) . .
C2 Mn1 C5 C4 79.1(2) . .
C1 Mn1 C5 C4 117.5(3) . .
I1 Mn1 C5 C4 -28.6(2) . .
I1 Mn1 C5 C4 140.64(15) 2_666 .
O1 Mn1 C5 C1 116.25(19) . .
C3 Mn1 C5 C1 -80.2(2) . .
C2 Mn1 C5 C1 -38.41(18) . .
C4 Mn1 C5 C1 -117.5(3) . .
I1 Mn1 C5 C1 -146.17(15) . .
I1 Mn1 C5 C1 23.1(2) 2_666 .
C5 C1 C11 C12 -115.2(3) . .
C2 C1 C11 C12 59.6(4) . .
Mn1 C1 C11 C12 155.9(2) . .
C5 C1 C11 C13 120.7(3) . .
C2 C1 C11 C13 -64.5(5) . .
Mn1 C1 C11 C13 31.8(4) . .
C5 C1 C11 C14 2.6(4) . .
C2 C1 C11 C14 177.4(3) . .
Mn1 C1 C11 C14 -86.3(3) . .
C3 C2 C21 C24 -160.4(3) . .
C1 C2 C21 C24 34.0(5) . .
Mn1 C2 C21 C24 -71.1(4) . .
C3 C2 C21 C23 -40.1(4) . .
C1 C2 C21 C23 154.3(4) . .
Mn1 C2 C21 C23 49.2(4) . .
C3 C2 C21 C22 77.3(4) . .
C1 C2 C21 C22 -88.4(4) . .
Mn1 C2 C21 C22 166.5(3) . .
C3 C4 C41 C43 20.7(4) . .
C5 C4 C41 C43 -171.7(3) . .
Mn1 C4 C41 C43 -74.9(4) . .
C3 C4 C41 C44 142.6(3) . .
C5 C4 C41 C44 -49.7(4) . .
Mn1 C4 C41 C44 47.1(4) . .
C3 C4 C41 C42 -99.0(4) . .
C5 C4 C41 C42 68.7(4) . .
Mn1 C4 C41 C42 165.5(3) . .
C3 Mn1 O1 C61 33.9(6) . .
C2 Mn1 O1 C61 89.0(6) . .
C5 Mn1 O1 C61 56.1(6) . .
C1 Mn1 O1 C61 87.3(6) . .
C4 Mn1 O1 C61 28.1(6) . .
I1 Mn1 O1 C61 -73.4(6) . .
I1 Mn1 O1 C61 -161.7(6) 2_666 .
C3 Mn1 O1 C64' -125.9(8) . .
C2 Mn1 O1 C64' -70.8(8) . .
C5 Mn1 O1 C64' -103.8(8) . .
C1 Mn1 O1 C64' -72.5(8) . .
C4 Mn1 O1 C64' -131.7(8) . .
I1 Mn1 O1 C64' 126.8(8) . .
I1 Mn1 O1 C64' 38.5(8) 2_666 .
C3 Mn1 O1 C64 -147.8(5) . .
C2 Mn1 O1 C64 -92.7(5) . .
C5 Mn1 O1 C64 -125.6(5) . .
C1 Mn1 O1 C64 -94.3(5) . .
C4 Mn1 O1 C64 -153.6(5) . .
I1 Mn1 O1 C64 104.9(5) . .
I1 Mn1 O1 C64 16.6(5) 2_666 .
C3 Mn1 O1 C61' 56.8(5) . .
C2 Mn1 O1 C61' 111.8(5) . .
C5 Mn1 O1 C61' 78.9(5) . .
C1 Mn1 O1 C61' 110.2(5) . .
C4 Mn1 O1 C61' 51.0(5) . .
I1 Mn1 O1 C61' -50.5(5) . .
I1 Mn1 O1 C61' -138.8(5) 2_666 .
C64' O1 C61 C62 -35.4(9) . .
C64 O1 C61 C62 -18.1(8) . .
C61' O1 C61 C62 65.7(13) . .
Mn1 O1 C61 C62 160.5(4) . .
O1 C61 C62 C63 47.7(8) . .
C61 C62 C63 C64 -56.6(7) . .
C61 O1 C64 C63 -16.9(7) . .
C64' O1 C64 C63 61.7(16) . .
C61' O1 C64 C63 -37.2(6) . .
Mn1 O1 C64 C63 164.6(3) . .
C62 C63 C64 O1 48.3(7) . .
C61 O1 C61' C62' -62.4(13) . .
C64' O1 C61' C62' 22.6(8) . .
C64 O1 C61' C62' 40.2(7) . .
Mn1 O1 C61' C62' -159.6(4) . .
O1 C61' C62' C63' -57.0(7) . .
C61' C62' C63' C64' 64.3(8) . .
C61 O1 C64' C63' 36.4(10) . .
C64 O1 C64' C63' -70.3(16) . .
C61' O1 C64' C63' 16.1(10) . .
Mn1 O1 C64' C63' -161.5(4) . .
C62' C63' C64' O1 -53.6(10) . .
